data_8107693
loop_
_publ_author_name
'Jin, Shifeng'
'Lu, Jiali'

_publ_section_title
;
 The crystal structure of bis(trimethylsulfoxonium)
 catena-poly[&#x00B5;2-hexabromido-indium(III)sodium(I)] C6H18O2S2NaInBr6
;
_journal_issue 6
_journal_name_full 'Zeitschrift f\"ur Kristallographie - New Crystal Structures'
_journal_page_first 1171
_journal_page_last 1173
_journal_paper_doi 10.1515/ncrs-2023-0377
_journal_volume 238
_journal_year 2023
_chemical_formula_moiety 'Br6 In Na, 2(C3 H9 O S)'
_chemical_formula_sum 'C6 H18 Br6 In Na O2 S2'
_chemical_formula_weight 803.59
_space_group_crystal_system orthorhombic
_space_group_IT_number 31
_space_group_name_Hall 'P 2ac -2'
_space_group_name_H-M_alt 'P m n 21'
_atom_sites_solution_hydrogens geom
_cell_angle_alpha 90
_cell_angle_beta 90
_cell_angle_gamma 90
_cell_formula_units_Z 2
_cell_length_a 10.5451(3)
_cell_length_b 7.1169(2)
_cell_length_c 13.7034(4)
_cell_measurement_reflns_used 9988
_cell_measurement_temperature 293.00
_cell_measurement_theta_max 28.311
_cell_measurement_theta_min 2.437
_cell_volume 1028.42(5)
_computing_cell_refinement 'SAINT V8.40A (Bruker, 2019)'
_computing_data_reduction 'SAINT V8.40A (Bruker, 2019)'
_computing_molecular_graphics 'Olex2 1.5 (Dolomanov et al., 2009)'
_computing_publication_material 'Olex2 1.5 (Dolomanov et al., 2009)'
_computing_structure_refinement 'SHELXL 2019/2 (Sheldrick, 2015)'
_computing_structure_solution 'SHELXT 2018/2 (Sheldrick, 2018)'
_diffrn_ambient_temperature 293.00
_diffrn_detector 'Bruker APEX2 area detector'
_diffrn_detector_area_resol_mean 7.9
_diffrn_detector_type 'CCD area detector'
_diffrn_measured_fraction_theta_full 0.974
_diffrn_measured_fraction_theta_max 0.980
_diffrn_measurement_device 'three-circle diffractometer'
_diffrn_measurement_device_type 'Bruker SMART APEX2 area detector'
_diffrn_measurement_method '\w and \f scans'
_diffrn_radiation_monochromator 'mirror optics'
_diffrn_radiation_probe x-ray
_diffrn_radiation_type MoK\a
_diffrn_radiation_wavelength 0.71073
_diffrn_reflns_av_R_equivalents 0.0597
_diffrn_reflns_av_unetI/netI 0.0471
_diffrn_reflns_Laue_measured_fraction_full 0.974
_diffrn_reflns_Laue_measured_fraction_max 0.980
_diffrn_reflns_limit_h_max 14
_diffrn_reflns_limit_h_min -14
_diffrn_reflns_limit_k_max 9
_diffrn_reflns_limit_k_min -9
_diffrn_reflns_limit_l_max 18
_diffrn_reflns_limit_l_min -14
_diffrn_reflns_number 11509
_diffrn_reflns_point_group_measured_fraction_full 0.820
_diffrn_reflns_point_group_measured_fraction_max 0.786
_diffrn_reflns_theta_full 25.242
_diffrn_reflns_theta_max 28.336
_diffrn_reflns_theta_min 3.454
_diffrn_source 'microfocus sealed X-ray tube'
_diffrn_source_current 1.1
_diffrn_source_power 0.05500000000000001
_diffrn_source_type 'Incoatec I\ms'
_diffrn_source_voltage 50.0
_exptl_absorpt_coefficient_mu 13.021
_exptl_absorpt_correction_T_max 0.7457
_exptl_absorpt_correction_T_min 0.2075
_exptl_absorpt_correction_type multi-scan
_exptl_absorpt_process_details
;
SADABS-2016/2 (Bruker,2016/2) was used for absorption correction.
wR2(int) was 0.1597 before and 0.0949 after correction.
The Ratio of minimum to maximum transmission is 0.2783.
The \l/2 correction factor is Not present.
;
_exptl_crystal_colour 'clear light colourless'
_exptl_crystal_colour_lustre clear
_exptl_crystal_colour_modifier light
_exptl_crystal_colour_primary colourless
_exptl_crystal_density_diffrn 2.595
_exptl_crystal_description block
_exptl_crystal_F_000 744
_exptl_crystal_preparation 'Slow evaporation from aqueous solution'
_exptl_crystal_recrystallization_method none
_exptl_crystal_size_max 0.01
_exptl_crystal_size_mid 0.01
_exptl_crystal_size_min 0.01
_refine_diff_density_max 1.774
_refine_diff_density_min -1.587
_refine_diff_density_rms 0.168
_refine_ls_abs_structure_details
;
 Flack x determined using 677 quotients [(I+)-(I-)]/[(I+)+(I-)]
 (Parsons, Flack and Wagner, Acta Cryst. B69 (2013) 249-259).
;
_refine_ls_abs_structure_Flack 0.194(15)
_refine_ls_extinction_coef .
_refine_ls_extinction_method none
_refine_ls_goodness_of_fit_ref 1.058
_refine_ls_hydrogen_treatment constr
_refine_ls_matrix_type full
_refine_ls_number_parameters 101
_refine_ls_number_reflns 2123
_refine_ls_number_restraints 1
_refine_ls_restrained_S_all 1.058
_refine_ls_R_factor_all 0.0363
_refine_ls_R_factor_gt 0.0354
_refine_ls_shift/su_max 0.000
_refine_ls_shift/su_mean 0.000
_refine_ls_structure_factor_coef Fsqd
_refine_ls_weighting_details 'w=1/[\s^2^(Fo^2^)+(0.0528P)^2^+2.6080P] where P=(Fo^2^+2Fc^2^)/3'
_refine_ls_weighting_scheme calc
_refine_ls_wR_factor_gt 0.0918
_refine_ls_wR_factor_ref 0.0923
_reflns_Friedel_coverage 0.542
_reflns_Friedel_fraction_full 0.651
_reflns_Friedel_fraction_max 0.576
_reflns_number_gt 2060
_reflns_number_total 2123
_reflns_threshold_expression 'I > 2\s(I)'
_cod_data_source_file suppl_j_ncrs-2023-0377_suppl_001.cif
_cod_data_source_block c6h18o2s2nainbr6
_cod_database_code 8107693
_shelx_space_group_comment
;
The symmetry employed for this shelxl refinement is uniquely defined
by the following loop, which should always be used as a source of
symmetry information in preference to the above space-group names.
They are only intended as comments.
;
_shelx_estimated_absorpt_t_max 0.881
_shelx_estimated_absorpt_t_min 0.881
_olex2_refinement_description
;
1. Fixed Uiso
 At 1.5 times of:
  All C(H,H,H) groups
2. Others
 Fixed Sof: H1A(0.5) H1B(0.5) H1C(0.5) H3A(0.5) H3B(0.5) H3C(0.5)
3.a Idealised Me refined as rotating group:
 C1(H1A,H1B,H1C), C2(H2A,H2B,H2C), C3(H3A,H3B,H3C), C4(H4A,H4B,H4C)
;
_olex2_submission_special_instructions 'No special instructions were received'

loop_
_space_group_symop_operation_xyz
'x, y, z'
'-x+1/2, -y, z+1/2'
'-x, y, z'
'x+1/2, -y, z+1/2'

loop_
_atom_site_label
_atom_site_type_symbol
_atom_site_fract_x
_atom_site_fract_y
_atom_site_fract_z
_atom_site_U_iso_or_equiv
_atom_site_adp_type
_atom_site_occupancy
_atom_site_site_symmetry_order
_atom_site_calc_flag
_atom_site_refinement_flags_posn
_atom_site_refinement_flags_adp
_atom_site_refinement_flags_occupancy
_atom_site_disorder_assembly
_atom_site_disorder_group
In1 In 1.000000 0.34184(11) 0.80861(7) 0.01694(17) Uani 1 2 d S T P . .
Br1 Br 0.82409(8) 0.12288(13) 0.72308(7) 0.0263(2) Uani 1 1 d . . . . .
Br2 Br 1.000000 0.10833(18) 0.96279(9) 0.0255(3) Uani 1 2 d S T P . .
Br3 Br 0.82369(8) 0.55848(13) 0.89490(7) 0.0263(2) Uani 1 1 d . . . . .
Br4 Br 1.000000 0.57592(17) 0.65460(8) 0.0260(3) Uani 1 2 d S T P . .
S1 S 0.500000 0.4728(4) 0.7017(2) 0.0214(5) Uani 1 2 d S T P . .
S2 S 1.000000 0.0245(4) 0.41421(19) 0.0208(5) Uani 1 2 d S T P . .
Na1 Na 1.000000 0.8419(6) 0.8077(4) 0.0138(7) Uani 1 2 d S T P . .
O1 O 0.500000 0.4330(14) 0.8045(8) 0.034(2) Uani 1 2 d S T P . .
O2 O 1.000000 0.0554(14) 0.3096(8) 0.033(2) Uani 1 2 d S T P . .
C1 C 0.500000 0.2694(19) 0.6284(10) 0.030(3) Uani 1 2 d S T P . .
H1A H 0.577438 0.201220 0.638438 0.045 Uiso 0.5 1 calc R U P A -1
H1B H 0.493338 0.304824 0.560952 0.045 Uiso 0.5 1 calc R U P A -1
H1C H 0.429223 0.191468 0.645730 0.045 Uiso 0.5 1 calc R U P A -1
C2 C 0.6330(10) 0.6017(15) 0.6660(8) 0.033(2) Uani 1 1 d . . . . .
H2A H 0.708395 0.538805 0.687799 0.050 Uiso 1 1 calc R U . . .
H2B H 0.629269 0.724859 0.694363 0.050 Uiso 1 1 calc R U . . .
H2C H 0.634459 0.612156 0.596152 0.050 Uiso 1 1 calc R U . . .
C3 C 1.000000 0.2354(19) 0.4800(11) 0.033(3) Uani 1 2 d S T P . .
H3A H 0.935173 0.316903 0.454936 0.050 Uiso 0.5 1 calc R U P B -1
H3B H 1.081130 0.295355 0.473561 0.050 Uiso 0.5 1 calc R U P B -1
H3C H 0.983697 0.209671 0.547626 0.050 Uiso 0.5 1 calc R U P B -1
C4 C 0.8673(11) -0.0982(16) 0.4541(8) 0.039(3) Uani 1 1 d . . . . .
H4A H 0.877036 -0.229105 0.438947 0.058 Uiso 1 1 calc R U . . .
H4B H 0.793097 -0.050243 0.422028 0.058 Uiso 1 1 calc R U . . .
H4C H 0.858381 -0.083075 0.523384 0.058 Uiso 1 1 calc R U . . .

loop_
_atom_site_aniso_label
_atom_site_aniso_U_11
_atom_site_aniso_U_22
_atom_site_aniso_U_33
_atom_site_aniso_U_23
_atom_site_aniso_U_13
_atom_site_aniso_U_12
In1 0.0224(3) 0.0140(3) 0.0145(3) -0.0003(2) 0.000 0.000
Br1 0.0224(4) 0.0313(4) 0.0252(5) -0.0029(4) -0.0050(3) -0.0035(3)
Br2 0.0418(7) 0.0211(5) 0.0137(5) 0.0020(4) 0.000 0.000
Br3 0.0222(4) 0.0333(4) 0.0235(4) -0.0041(4) 0.0030(3) 0.0047(3)
Br4 0.0423(7) 0.0213(5) 0.0144(6) 0.0011(4) 0.000 0.000
S1 0.0239(13) 0.0298(14) 0.0105(12) 0.0018(11) 0.000 0.000
S2 0.0234(12) 0.0262(13) 0.0127(13) -0.0008(11) 0.000 0.000
Na1 0.0206(17) 0.0054(14) 0.0154(17) -0.0014(14) 0.000 0.000
O1 0.045(5) 0.048(6) 0.010(4) 0.005(4) 0.000 0.000
O2 0.049(5) 0.040(5) 0.012(4) 0.003(4) 0.000 0.000
C1 0.040(7) 0.029(6) 0.022(6) -0.005(5) 0.000 0.000
C2 0.029(5) 0.046(6) 0.025(5) 0.004(4) 0.004(4) -0.010(4)
C3 0.047(7) 0.026(6) 0.026(6) -0.012(5) 0.000 0.000
C4 0.039(6) 0.046(6) 0.031(6) 0.001(4) -0.005(5) -0.015(5)

loop_
_atom_type_symbol
_atom_type_description
_atom_type_scat_dispersion_real
_atom_type_scat_dispersion_imag
_atom_type_scat_source
C C 0.0033 0.0016 'International Tables Vol C Tables 4.2.6.8 and 6.1.1.4'
H H 0.0000 0.0000 'International Tables Vol C Tables 4.2.6.8 and 6.1.1.4'
Br Br -0.2901 2.4595 'International Tables Vol C Tables 4.2.6.8 and 6.1.1.4'
In In -0.7276 1.3100 'International Tables Vol C Tables 4.2.6.8 and 6.1.1.4'
Na Na 0.0362 0.0249 'International Tables Vol C Tables 4.2.6.8 and 6.1.1.4'
O O 0.0106 0.0060 'International Tables Vol C Tables 4.2.6.8 and 6.1.1.4'
S S 0.1246 0.1234 'International Tables Vol C Tables 4.2.6.8 and 6.1.1.4'

loop_
_geom_angle_atom_site_label_1
_geom_angle_atom_site_label_2
_geom_angle_atom_site_label_3
_geom_angle
_geom_angle_site_symmetry_1
_geom_angle_site_symmetry_3
Br1 In1 Br1 87.14(5) 3_755 .
Br1 In1 Na1 125.27(6) 3_755 .
Br1 In1 Na1 54.51(6) 3_755 1_545
Br1 In1 Na1 54.51(6) . 1_545
Br1 In1 Na1 125.27(6) . .
Br2 In1 Br1 89.10(3) . 3_755
Br2 In1 Br1 89.10(4) . .
Br2 In1 Br3 90.51(4) . 3_755
Br2 In1 Br3 90.51(4) . .
Br2 In1 Br4 179.90(5) . .
Br2 In1 Na1 128.39(10) . .
Br2 In1 Na1 52.02(10) . 1_545
Br3 In1 Br1 179.58(5) . 3_755
Br3 In1 Br1 92.69(2) 3_755 3_755
Br3 In1 Br1 179.58(5) 3_755 .
Br3 In1 Br1 92.69(2) . .
Br3 In1 Br3 87.47(5) 3_755 .
Br3 In1 Na1 125.09(6) . 1_545
Br3 In1 Na1 125.09(6) 3_755 1_545
Br3 In1 Na1 55.13(6) 3_755 .
Br3 In1 Na1 55.13(6) . .
Br4 In1 Br1 90.97(4) . 3_755
Br4 In1 Br1 90.97(4) . .
Br4 In1 Br3 89.42(4) . 3_755
Br4 In1 Br3 89.42(4) . .
Br4 In1 Na1 128.08(10) . 1_545
Br4 In1 Na1 51.51(10) . .
Na1 In1 Na1 179.59(19) 1_545 .
In1 Br1 Na1 77.82(7) . 1_545
In1 Br2 Na1 79.93(11) . 1_545
In1 Br3 Na1 77.36(7) . .
In1 Br4 Na1 80.34(11) . .
O1 S1 C1 113.4(6) . .
O1 S1 C2 112.2(4) . .
O1 S1 C2 112.2(4) . 3_655
C2 S1 C1 105.8(5) 3_655 .
C2 S1 C1 105.8(5) . .
C2 S1 C2 106.9(8) 3_655 .
O2 S2 C3 112.3(7) . .
O2 S2 C4 112.8(4) . .
O2 S2 C4 112.8(4) . 3_755
C4 S2 C3 105.6(5) . .
C4 S2 C3 105.6(5) 3_755 .
C4 S2 C4 107.3(8) . 3_755
In1 Na1 In1 179.59(19) 1_565 .
Br1 Na1 In1 47.67(6) 1_565 1_565
Br1 Na1 In1 132.54(10) 3_765 .
Br1 Na1 In1 47.67(6) 3_765 1_565
Br1 Na1 In1 132.54(10) 1_565 .
Br1 Na1 Br1 77.49(12) 3_765 1_565
Br1 Na1 Br3 179.5(2) 1_565 3_755
Br1 Na1 Br3 102.84(2) 3_765 3_755
Br1 Na1 Br3 179.5(2) 3_765 .
Br1 Na1 Br3 102.84(2) 1_565 .
Br2 Na1 In1 131.54(19) 1_565 .
Br2 Na1 In1 48.06(6) 1_565 1_565
Br2 Na1 Br1 80.95(9) 1_565 3_765
Br2 Na1 Br1 80.95(9) 1_565 1_565
Br2 Na1 Br3 98.67(16) 1_565 3_755
Br2 Na1 Br3 98.67(16) 1_565 .
Br3 Na1 In1 132.27(11) 3_755 1_565
Br3 Na1 In1 47.51(6) . .
Br3 Na1 In1 132.27(11) . 1_565
Br3 Na1 In1 47.51(6) 3_755 .
Br3 Na1 Br3 76.83(12) 3_755 .
Br4 Na1 In1 48.15(7) . .
Br4 Na1 In1 132.26(19) . 1_565
Br4 Na1 Br1 99.30(16) . 3_765
Br4 Na1 Br1 99.30(16) . 1_565
Br4 Na1 Br2 179.7(2) . 1_565
Br4 Na1 Br3 81.08(9) . 3_755
Br4 Na1 Br3 81.08(9) . .
S1 C1 H1A 109.5 . .
S1 C1 H1B 109.5 . .
S1 C1 H1C 109.5 . .
H1A C1 H1B 109.5 . .
H1A C1 H1C 109.5 . .
H1B C1 H1C 109.5 . .
S1 C2 H2A 109.5 . .
S1 C2 H2B 109.5 . .
S1 C2 H2C 109.5 . .
H2A C2 H2B 109.5 . .
H2A C2 H2C 109.5 . .
H2B C2 H2C 109.5 . .
S2 C3 H3A 109.5 . .
S2 C3 H3B 109.5 . .
S2 C3 H3C 109.5 . .
H3A C3 H3B 109.5 . .
H3A C3 H3C 109.5 . .
H3B C3 H3C 109.5 . .
S2 C4 H4A 109.5 . .
S2 C4 H4B 109.5 . .
S2 C4 H4C 109.5 . .
H4A C4 H4B 109.5 . .
H4A C4 H4C 109.5 . .
H4B C4 H4C 109.5 . .

loop_
_geom_bond_atom_site_label_1
_geom_bond_atom_site_label_2
_geom_bond_distance
_geom_bond_site_symmetry_2
In1 Br1 2.6912(11) 3_755
In1 Br1 2.6913(11) .
In1 Br2 2.6881(15) .
In1 Br3 2.6892(10) 3_755
In1 Br3 2.6893(10) .
In1 Br4 2.6888(15) .
In1 Na1 3.559(4) .
In1 Na1 3.558(4) 1_545
Br1 Na1 2.964(4) 1_545
Br2 Na1 2.848(5) 1_545
Br3 Na1 2.992(4) .
Br4 Na1 2.825(5) .
S1 O1 1.436(11) .
S1 C1 1.762(13) .
S1 C2 1.746(9) .
S1 C2 1.746(9) 3_655
S2 O2 1.450(11) .
S2 C3 1.751(13) .
S2 C4 1.738(11) .
S2 C4 1.738(11) 3_755
C1 H1A 0.9600 .
C1 H1B 0.9600 .
C1 H1C 0.9600 .
C2 H2A 0.9600 .
C2 H2B 0.9600 .
C2 H2C 0.9600 .
C3 H3A 0.9600 .
C3 H3B 0.9600 .
C3 H3C 0.9600 .
C4 H4A 0.9600 .
C4 H4B 0.9600 .
C4 H4C 0.9600 .
